data_2102833
loop_
_publ_author_name
'Dorokhov, Andrey V.'
'Chernyshov, Dmitrii Yu.'
'Burlov, Anatolii S.'
'Garnovskii, Alexandr D.'
'Ivanova, Irina S.'
'Pyatova, Elena N.'
'Tsivadze, Aslan Yu.'
'Aslanov, Leonid A.'
'Chernyshev, Vladimir V.'

_publ_section_title
;
 Synchrotron powder diffraction in a systematic study of
 4'-[2-(tosylamino)benzylideneamino]-2,3-benzo-15-crown-5 complexes
;
_journal_coeditor_code KD5008
_journal_issue 3
_journal_name_full 'Acta Crystallographica Section B'
_journal_page_first 402
_journal_page_last 410
_journal_paper_doi 10.1107/S0108768107003898
_journal_volume 63
_journal_year 2007
_chemical_formula_moiety 'C56 H62 Cu N4 O14 S2'
_chemical_formula_sum 'C56 H62 Cu N4 O14 S2'
_chemical_formula_weight 1142.79
_chemical_name_systematic
;
 ?
;
_space_group_IT_number 14
_symmetry_cell_setting monoclinic
_symmetry_space_group_name_Hall '-P 2ybc'
_symmetry_space_group_name_H-M 'P 1 21/c 1'
_audit_creation_method manual
_cell_angle_alpha 90.00
_cell_angle_beta 113.824(3)
_cell_angle_gamma 90.00
_cell_formula_units_Z 4
_cell_length_a 19.0356(6)
_cell_length_b 17.4332(6)
_cell_length_c 17.4180(6)
_cell_measurement_reflns_used 1931
_cell_measurement_temperature 295(2)
_cell_measurement_theta_max 11.007
_cell_measurement_theta_min 0.508
_cell_volume 5287.7(3)
_computing_cell_refinement 'LSPAID (Visser et al., 1986)'
_computing_data_reduction 'MRIA (Zlokazov et al., 1992)'
_computing_molecular_graphics 'PLATON (Spek, 2003)'
_computing_publication_material MRIA
_computing_structure_refinement MRIA
_computing_structure_solution MRIA
_diffrn_ambient_temperature 295(2)
_diffrn_measurement_device_type 'ESRF powder diffractometer'
_diffrn_radiation_monochromator 'Si 111 double crystal'
_diffrn_radiation_type synchrotron
_diffrn_radiation_wavelength 0.519660(10)
_exptl_absorpt_coefficient_mu 0.303
_exptl_absorpt_correction_type none
_exptl_crystal_density_diffrn 1.436
_exptl_crystal_density_method 'not measured'
_exptl_crystal_F_000 2396
_refine_diff_density_max 0.76
_refine_diff_density_min -0.52
_refine_ls_extinction_method none
_refine_ls_goodness_of_fit_all 1.304
_refine_ls_hydrogen_treatment noref
_refine_ls_matrix_type fullcycle
_refine_ls_number_constraints 72
_refine_ls_number_parameters 277
_refine_ls_number_restraints 233
_refine_ls_restrained_S_all 1.304
_refine_ls_shift/su_max 0.027
_refine_ls_shift/su_mean 0.011
_refine_ls_structure_factor_coef Inet
_refine_ls_weighting_scheme sigma
_cod_data_source_file kd5008.cif
_cod_data_source_block CuL2
_cod_original_sg_symbol_H-M 'P 21/c'
_cod_database_code 2102833

loop_
_symmetry_equiv_pos_as_xyz
'x, y, z'
'x, -y+1/2, z+1/2'
'-x, -y, -z'
'-x, y-1/2, -z-1/2'

loop_
_atom_site_type_symbol
_atom_site_label
_atom_site_fract_x
_atom_site_fract_y
_atom_site_fract_z
_atom_site_U_iso_or_equiv
_atom_site_adp_type
_atom_site_calc_flag
_atom_site_occupancy
C C1A 0.401(3) 0.094(3) 0.380(4) 0.050(10) Uiso d 1
H H1A 0.4242 0.1393 0.3740 0.05 Uiso calc 1
C C2A 0.327(3) 0.096(4) 0.378(3) 0.05(11) Uiso d 1
C C3A 0.293(3) 0.028(3) 0.389(4) 0.050(10) Uiso d 1
H H3A 0.2435 0.0300 0.3881 0.05 Uiso calc 1
C C4A 0.333(3) -0.042(4) 0.402(3) 0.050(10) Uiso d 1
H H4A 0.3097 -0.0865 0.4094 0.05 Uiso calc 1
C C5A 0.407(3) -0.044(3) 0.403(3) 0.050(10) Uiso d 1
C C6A 0.441(3) 0.024(3) 0.393(4) 0.050(10) Uiso d 1
H H6A 0.4907 0.0223 0.3947 0.05 Uiso calc 1
C C7A 0.448(3) -0.120(4) 0.417(4) 0.050(10) Uiso d 1
H H7A1 0.4152 -0.1598 0.4227 0.05 Uiso calc 1
H H7A2 0.4941 -0.1178 0.4675 0.05 Uiso calc 1
H H7A3 0.4606 -0.1314 0.3703 0.05 Uiso calc 1
S S8A 0.2769(10) 0.1830(10) 0.3609(11) 0.034(18) Uiso d 1
N N9A 0.236(3) 0.182(3) 0.426(3) 0.050(10) Uiso d 1
C C10A 0.280(3) 0.196(3) 0.512(4) 0.050(10) Uiso d 1
C C11A 0.362(3) 0.201(4) 0.544(4) 0.050(10) Uiso d 1
H H11A 0.3860 0.1952 0.5075 0.05 Uiso calc 1
C C12A 0.406(3) 0.215(4) 0.629(4) 0.050(10) Uiso d 1
H H12A 0.4589 0.2202 0.6488 0.05 Uiso calc 1
C C13A 0.369(3) 0.221(4) 0.685(4) 0.050(10) Uiso d 1
H H13A 0.3982 0.2277 0.7415 0.05 Uiso calc 1
C C14A 0.290(3) 0.216(3) 0.655(3) 0.050(10) Uiso d 1
H H14A 0.2670 0.2213 0.6924 0.05 Uiso calc 1
C C15A 0.243(3) 0.202(3) 0.568(3) 0.050(10) Uiso d 1
C C16A 0.161(3) 0.202(4) 0.546(4) 0.050(10) Uiso d 1
H H16A 0.1466 0.2105 0.5906 0.05 Uiso calc 1
N N17A 0.105(3) 0.191(3) 0.474(3) 0.050(10) Uiso d 1
C C18A 0.027(3) 0.166(4) 0.458(4) 0.050(10) Uiso d 1
C C19A -0.036(3) 0.201(4) 0.397(4) 0.050(10) Uiso d 1
H H19A -0.0276 0.2417 0.3664 0.05 Uiso calc 1
C C20A -0.112(3) 0.178(3) 0.380(4) 0.050(10) Uiso d 1
C C21A -0.124(3) 0.115(3) 0.425(3) 0.050(10) Uiso d 1
C C22A -0.060(3) 0.080(4) 0.487(4) 0.050(10) Uiso d 1
H H22A -0.0669 0.0383 0.5166 0.05 Uiso calc 1
C C23A 0.015(3) 0.105(3) 0.504(4) 0.050(10) Uiso d 1
H H23A 0.0561 0.0816 0.5470 0.05 Uiso calc 1
O O24A 0.2144(19) 0.176(2) 0.279(2) 0.050(10) Uiso d 1
O O25A 0.327(2) 0.247(2) 0.373(2) 0.050(10) Uiso d 1
O O26A -0.172(2) 0.214(2) 0.321(3) 0.050(10) Uiso d 1
O O27A -0.197(2) 0.093(2) 0.409(2) 0.050(10) Uiso d 1
C C28A -0.223(3) 0.028(4) 0.441(4) 0.050(10) Uiso d 1
H H28A -0.2059 0.0332 0.5011 0.05 Uiso calc 1
H H28B -0.2007 -0.0186 0.4295 0.05 Uiso calc 1
C C29A -0.312(3) 0.025(3) 0.398(4) 0.050(10) Uiso d 1
H H29A -0.3298 -0.0003 0.3432 0.05 Uiso calc 1
H H29B -0.3337 -0.0008 0.4324 0.05 Uiso calc 1
O O30A -0.328(2) 0.104(2) 0.390(2) 0.050(10) Uiso d 1
C C31A -0.396(3) 0.147(3) 0.360(4) 0.050(10) Uiso d 1
H H31A -0.4390 0.1162 0.3584 0.05 Uiso calc 1
H H31B -0.4070 0.1656 0.3038 0.05 Uiso calc 1
C C32A -0.382(3) 0.215(4) 0.422(4) 0.050(10) Uiso d 1
H H32A -0.4292 0.2321 0.4256 0.05 Uiso calc 1
H H32B -0.3441 0.2032 0.4775 0.05 Uiso calc 1
O O33A -0.3550(19) 0.269(2) 0.382(3) 0.050(10) Uiso d 1
C C34A -0.323(3) 0.342(4) 0.404(4) 0.050(10) Uiso d 1
H H34A -0.2951 0.3479 0.4638 0.05 Uiso calc 1
H H34B -0.3608 0.3824 0.3822 0.05 Uiso calc 1
C C35A -0.267(3) 0.341(3) 0.358(3) 0.050(10) Uiso d 1
H H35A -0.2575 0.3926 0.3445 0.05 Uiso calc 1
H H35B -0.2187 0.3177 0.3939 0.05 Uiso calc 1
O O36A -0.303(2) 0.297(2) 0.282(2) 0.050(10) Uiso d 1
C C37A -0.259(3) 0.310(4) 0.234(4) 0.050(10) Uiso d 1
H H37A -0.2600 0.3644 0.2213 0.05 Uiso calc 1
H H37B -0.2819 0.2827 0.1810 0.05 Uiso calc 1
C C38A -0.175(3) 0.284(3) 0.280(4) 0.050(10) Uiso d 1
H H38A -0.1513 0.2787 0.2408 0.05 Uiso calc 1
H H38B -0.1466 0.3226 0.3214 0.05 Uiso calc 1
C C1B -0.014(3) -0.048(4) 0.165(4) 0.060(10) Uiso d 1
H H1B -0.0537 -0.0580 0.1811 0.05 Uiso calc 1
C C2B 0.044(3) 0.004(4) 0.210(3) 0.060(10) Uiso d 1
C C3B 0.103(3) 0.020(3) 0.185(4) 0.060(10) Uiso d 1
H H3B 0.1406 0.0554 0.2140 0.05 Uiso calc 1
C C4B 0.106(3) -0.018(4) 0.115(4) 0.060(10) Uiso d 1
H H4B 0.1460 -0.0087 0.0992 0.05 Uiso calc 1
C C5B 0.048(3) -0.070(4) 0.069(4) 0.060(10) Uiso d 1
C C6B -0.012(3) -0.085(4) 0.094(4) 0.060(10) Uiso d 1
H H6B -0.0506 -0.1188 0.0632 0.05 Uiso calc 1
C C7B 0.052(3) -0.109(3) -0.007(3) 0.060(10) Uiso d 1
H H7B1 0.0084 -0.1432 -0.0312 0.05 Uiso calc 1
H H7B2 0.0983 -0.1384 0.0099 0.05 Uiso calc 1
H H7B3 0.0502 -0.0714 -0.0473 0.05 Uiso calc 1
S S8B 0.0417(11) 0.0499(12) 0.2986(13) 0.054(19) Uiso d 1
N N9B 0.030(3) 0.142(3) 0.284(3) 0.060(10) Uiso d 1
C C10B -0.036(3) 0.171(4) 0.218(4) 0.060(10) Uiso d 1
C C11B -0.103(3) 0.127(3) 0.176(4) 0.060(10) Uiso d 1
H H11B -0.1042 0.0766 0.1940 0.05 Uiso calc 1
C C12B -0.166(3) 0.155(3) 0.109(3) 0.060(10) Uiso d 1
H H12B -0.2093 0.1243 0.0833 0.05 Uiso calc 1
C C13B -0.165(3) 0.230(3) 0.079(4) 0.060(10) Uiso d 1
H H13B -0.2066 0.2490 0.0334 0.05 Uiso calc 1
C C14B -0.101(3) 0.276(4) 0.120(4) 0.060(10) Uiso d 1
H H14B -0.1015 0.3259 0.1014 0.05 Uiso calc 1
C C15B -0.035(3) 0.248(4) 0.189(4) 0.060(10) Uiso d 1
C C16B 0.028(3) 0.301(4) 0.221(4) 0.060(10) Uiso d 1
H H16B 0.0224 0.3500 0.1978 0.05 Uiso calc 1
N N17B 0.096(3) 0.283(3) 0.285(3) 0.060(10) Uiso d 1
C C18B 0.153(3) 0.346(3) 0.320(4) 0.060(10) Uiso d 1
C C19B 0.188(3) 0.359(3) 0.405(3) 0.060(10) Uiso d 1
H H19B 0.1777 0.3277 0.4424 0.05 Uiso calc 1
C C20B 0.239(3) 0.422(4) 0.435(4) 0.060(10) Uiso d 1
C C21B 0.251(3) 0.472(4) 0.377(4) 0.060(10) Uiso d 1
C C22B 0.216(3) 0.457(4) 0.291(3) 0.060(10) Uiso d 1
H H22B 0.2257 0.4874 0.2532 0.05 Uiso calc 1
C C23B 0.165(3) 0.395(3) 0.262(4) 0.060(10) Uiso d 1
H H23B 0.1399 0.3865 0.2043 0.05 Uiso calc 1
O O24B 0.116(2) 0.042(2) 0.367(2) 0.060(10) Uiso d 1
O O25B -0.0226(19) 0.025(2) 0.317(3) 0.060(10) Uiso d 1
O O26B 0.2726(18) 0.445(2) 0.518(2) 0.060(10) Uiso d 1
O O27B 0.301(2) 0.533(2) 0.407(2) 0.060(10) Uiso d 1
C C28B 0.315(3) 0.587(4) 0.354(4) 0.060(10) Uiso d 1
H H28C 0.2678 0.6136 0.3203 0.05 Uiso calc 1
H H28D 0.3323 0.5604 0.3157 0.05 Uiso calc 1
C C29B 0.376(3) 0.647(4) 0.403(4) 0.060(10) Uiso d 1
H H29C 0.3839 0.6820 0.3643 0.05 Uiso calc 1
H H29D 0.3579 0.6760 0.4390 0.05 Uiso calc 1
O O30B 0.446(2) 0.610(2) 0.453(3) 0.060(10) Uiso d 1
C C31B 0.507(4) 0.650(4) 0.517(4) 0.060(10) Uiso d 1
H H31C 0.4852 0.6884 0.5414 0.05 Uiso calc 1
H H31D 0.5387 0.6749 0.4937 0.05 Uiso calc 1
C C32B 0.556(3) 0.594(4) 0.587(4) 0.060(10) Uiso d 1
H H32C 0.5608 0.5445 0.5630 0.05 Uiso calc 1
H H32D 0.6068 0.6144 0.6180 0.05 Uiso calc 1
O O33B 0.5148(19) 0.585(2) 0.640(2) 0.060(10) Uiso d 1
C C34B 0.509(3) 0.508(4) 0.664(4) 0.060(10) Uiso d 1
H H34C 0.5599 0.4890 0.6967 0.05 Uiso calc 1
H H34D 0.4872 0.4770 0.6132 0.05 Uiso calc 1
C C35B 0.459(3) 0.497(4) 0.714(3) 0.060(10) Uiso d 1
H H35C 0.4918 0.4843 0.7719 0.05 Uiso calc 1
H H35D 0.4312 0.5432 0.7132 0.05 Uiso calc 1
O O36B 0.408(2) 0.436(2) 0.677(2) 0.060(10) Uiso d 1
C C37B 0.330(3) 0.441(4) 0.669(4) 0.060(10) Uiso d 1
H H37C 0.3160 0.4949 0.6680 0.05 Uiso calc 1
H H37D 0.3256 0.4171 0.7169 0.05 Uiso calc 1
C C38B 0.278(3) 0.402(3) 0.588(4) 0.060(10) Uiso d 1
H H38C 0.2982 0.3510 0.5849 0.05 Uiso calc 1
H H38D 0.2271 0.3950 0.5873 0.05 Uiso calc 1
Cu Cu 0.1231(5) 0.1930(5) 0.3659(6) 0.015(4) Uiso d 1

loop_
_atom_type_symbol
_atom_type_description
_atom_type_scat_dispersion_real
_atom_type_scat_dispersion_imag
_atom_type_scat_source
Cu Cu 0.3240 0.8257 'International Tables Vol C Tables 4.2.6.8 and 6.1.1.4'
S S 0.0826 0.0763 'International Tables Vol C Tables 4.2.6.8 and 6.1.1.4'
O O 0.0056 0.0036 'International Tables Vol C Tables 4.2.6.8 and 6.1.1.4'
N N 0.0030 0.0019 'International Tables Vol C Tables 4.2.6.8 and 6.1.1.4'
C C 0.0015 0.0009 'International Tables Vol C Tables 4.2.6.8 and 6.1.1.4'
H H 0.0000 0.0000 'International Tables Vol C Tables 4.2.6.8 and 6.1.1.4'

loop_
_geom_angle_atom_site_label_1
_geom_angle_atom_site_label_2
_geom_angle_atom_site_label_3
_geom_angle
O24A Cu O24B 86.7(11)
O24A Cu N9A 59.2(15)
O24A Cu N9B 97.8(18)
O24A Cu N17A 152.3(18)
O24A Cu N17B 75.0(18)
O24B Cu N9A 87.0(18)
O24B Cu N9B 61.5(17)
O24B Cu N17A 87.0(17)
O24B Cu N17B 141.0(16)
N9A Cu N9B 143(2)
N9A Cu N17A 94(2)
N9A Cu N17B 111(2)
N9B Cu N17A 103(2)
N9B Cu N17B 87(2)
N17A Cu N17B 124(2)
O24A S8A O25A 116(2)
O24A S8A N9A 105(3)
O24A S8A C2A 106(2)
O25A S8A N9A 113(3)
O25A S8A C2A 111(3)
N9A S8A C2A 105(3)
O24B S8B O25B 115(2)
O24B S8B N9B 104(3)
O24B S8B C2B 109(3)
O25B S8B N9B 105(3)
O25B S8B C2B 112(3)
N9B S8B C2B 111(3)
Cu O24A S8A 84.2(17)
Cu O24B S8B 86.3(18)
Cu N17A C18A 111(4)
C16A N17A C18A 127(6)
Cu N17B C16B 130(5)
Cu N17B C18B 110(4)
C16B N17B C18B 117(5)
C2A C1A C6A 120(5)
C2B C1B C6B 120(6)
S8A C2A C1A 120(5)
S8A C2A C3A 120(5)
C1A C2A C3A 120(6)
S8B C2B C1B 121(5)
S8B C2B C3B 119(5)
C1B C2B C3B 120(5)
C2A C3A C4A 120(6)
C2B C3B C4B 120(6)
C3A C4A C5A 120(6)
C3B C4B C5B 120(6)
C4A C5A C6A 119(5)
C4A C5A C7A 118(5)
C6A C5A C7A 122(6)
C4B C5B C6B 120(6)
C4B C5B C7B 119(6)
C6B C5B C7B 121(6)
C1A C6A C5A 121(6)
C1B C6B C5B 120(6)
N9A C10A C11A 121(5)
N9A C10A C15A 120(5)
C11A C10A C15A 120(6)
C20A O26A C38A 130(5)
C20B O26B C38B 126(4)
C21A O27A C28A 128(4)
C21B O27B C28B 123(4)
C29A O30A C31A 134(4)
C29B O30B C31B 122(5)
C32A O33A C34A 130(4)
C32B O33B C34B 115(4)
C35A O36A C37A 110(4)
C35B O36B C37B 119(4)
Cu N9A S8A 111(3)
Cu N9A C10A 127(4)
S8A N9A C10A 120(4)
Cu N9B S8B 108(3)
Cu N9B C10B 132(4)
S8B N9B C10B 120(5)
Cu N17A C16A 121(5)
N9B C10B C11B 123(6)
N9B C10B C15B 119(6)
C11B C10B C15B 118(6)
C10A C11A C12A 121(6)
C10B C11B C12B 121(5)
C11A C12A C13A 119(6)
C11B C12B C13B 121(5)
C12A C13A C14A 121(6)
C12B C13B C14B 119(6)
C13A C14A C15A 121(5)
C13B C14B C15B 122(6)
C10A C15A C14A 118(5)
C10A C15A C16A 127(5)
C14A C15A C16A 115(5)
C10B C15B C14B 119(6)
C10B C15B C16B 126(6)
C14B C15B C16B 115(6)
N17A C16A C15A 129(6)
N17B C16B C15B 123(6)
N17A C18A C19A 121(6)
N17A C18A C23A 120(6)
C19A C18A C23A 119(6)
N17B C18B C19B 121(5)
N17B C18B C23B 117(5)
C19B C18B C23B 122(5)
C18A C19A C20A 122(6)
C18B C19B C20B 119(5)
O26A C20A C19A 121(5)
O26A C20A C21A 120(5)
C19A C20A C21A 119(6)
O26B C20B C19B 125(5)
O26B C20B C21B 115(6)
C19B C20B C21B 120(6)
O27A C21A C20A 119(5)
O27A C21A C22A 123(5)
C20A C21A C22A 119(6)
O27B C21B C20B 119(5)
O27B C21B C22B 122(6)
C20B C21B C22B 119(6)
C21A C22A C23A 121(6)
C21B C22B C23B 121(6)
C18A C23A C22A 120(6)
C18B C23B C22B 119(6)
O27A C28A C29A 108(5)
O27B C28B C29B 113(5)
O30A C29A C28A 100(4)
O30B C29B C28B 110(5)
O30A C31A C32A 106(5)
O30B C31B C32B 110(5)
O33A C32A C31A 99(5)
O33B C32B C31B 105(5)
O33A C34A C35A 99(5)
O33B C34B C35B 115(5)
O36A C35A C34A 112(5)
O36B C35B C34B 108(5)
O36A C37A C38A 112(5)
O36B C37B C38B 108(5)
O26A C38A C37A 110(5)
O26B C38B C37B 110(5)
C2A C1A H1A 120
C6A C1A H1A 120
C2B C1B H1B 120
C6B C1B H1B 120
C2A C3A H3A 119
C4A C3A H3A 121
C2B C3B H3B 121
C4B C3B H3B 120
C3A C4A H4A 119
C5A C4A H4A 121
C3B C4B H4B 120
C5B C4B H4B 120
C1A C6A H6A 120
C5A C6A H6A 119
C1B C6B H6B 120
C5B C6B H6B 120
C5A C7A H7A1 109
C5A C7A H7A2 109
C5A C7A H7A3 109
H7A1 C7A H7A2 109
H7A1 C7A H7A3 109
H7A2 C7A H7A3 109
C5B C7B H7B1 109
C5B C7B H7B2 109
C5B C7B H7B3 109
H7B1 C7B H7B2 109
H7B1 C7B H7B3 109
H7B2 C7B H7B3 110
C10A C11A H11A 119
C12A C11A H11A 120
C10B C11B H11B 119
C12B C11B H11B 120
C11A C12A H12A 120
C13A C12A H12A 120
C11B C12B H12B 120
C13B C12B H12B 120
C12A C13A H13A 120
C14A C13A H13A 119
C12B C13B H13B 121
C14B C13B H13B 120
C13A C14A H14A 119
C15A C14A H14A 119
C13B C14B H14B 119
C15B C14B H14B 120
N17A C16A H16A 115
C15A C16A H16A 115
N17B C16B H16B 118
C15B C16B H16B 119
C18A C19A H19A 118
C20A C19A H19A 119
C18B C19B H19B 120
C20B C19B H19B 120
C21A C22A H22A 120
C23A C22A H22A 119
C21B C22B H22B 119
C23B C22B H22B 120
C18A C23A H23A 120
C22A C23A H23A 119
C18B C23B H23B 121
C22B C23B H23B 120
O27A C28A H28A 110
O27A C28A H28B 110
C29A C28A H28A 109
C29A C28A H28B 110
H28A C28A H28B 109
O27B C28B H28C 110
O27B C28B H28D 109
C29B C28B H28C 109
C29B C28B H28D 108
H28C C28B H28D 107
O30A C29A H29A 111
O30A C29A H29B 112
C28A C29A H29A 111
C28A C29A H29B 112
H29A C29A H29B 109
O30B C29B H29C 110
O30B C29B H29D 109
C28B C29B H29C 110
C28B C29B H29D 109
H29C C29B H29D 109
O30A C31A H31A 111
O30A C31A H31B 111
C32A C31A H31A 111
C32A C31A H31B 111
H31A C31A H31B 109
O30B C31B H31C 109
O30B C31B H31D 110
C32B C31B H31C 109
C32B C31B H31D 110
H31C C31B H31D 109
O33A C32A H32A 111
O33A C32A H32B 111
C31A C32A H32A 112
C31A C32A H32B 112
H32A C32A H32B 109
O33B C32B H32C 110
O33B C32B H32D 111
C31B C32B H32C 110
C31B C32B H32D 111
H32C C32B H32D 109
O33A C34A H34A 112
O33A C34A H34B 112
C35A C34A H34A 111
C35A C34A H34B 110
H34A C34A H34B 110
O33B C34B H34C 109
O33B C34B H34D 108
C35B C34B H34C 109
C35B C34B H34D 108
H34C C34B H34D 108
O36A C35A H35A 110
O36A C35A H35B 110
C34A C35A H35A 110
C34A C35A H35B 109
H35A C35A H35B 109
O36B C35B H35C 109
O36B C35B H35D 111
C34B C35B H35C 109
C34B C35B H35D 110
H35C C35B H35D 109
O36A C37A H37A 110
O36A C37A H37B 109
C38A C37A H37A 109
C38A C37A H37B 109
H37A C37A H37B 108
O36B C37B H37C 110
O36B C37B H37D 109
C38B C37B H37C 110
C38B C37B H37D 110
H37C C37B H37D 108
O26A C38A H38A 110
O26A C38A H38B 109
C37A C38A H38A 110
C37A C38A H38B 109
H38A C38A H38B 108
O26B C38B H38C 110
O26B C38B H38D 109
C37B C38B H38C 110
C37B C38B H38D 109
H38C C38B H38D 109

loop_
_geom_bond_atom_site_label_1
_geom_bond_atom_site_label_2
_geom_bond_distance
Cu N9A 1.98(5)
Cu N9B 1.98(5)
Cu N17A 2.05(5)
Cu N17B 2.03(5)
Cu O24A 2.74(4)
Cu O24B 2.64(4)
S8A O24A 1.45(4)
S8A O25A 1.43(4)
S8A N9A 1.61(5)
S8A C2A 1.75(7)
S8B O24B 1.44(4)
S8B O25B 1.45(4)
S8B N9B 1.63(6)
S8B C2B 1.75(6)
O26A C20A 1.34(7)
O26A C38A 1.40(6)
O26B C20B 1.38(7)
O26B C38B 1.41(7)
O27A C21A 1.35(7)
O27A C28A 1.44(8)
O27B C21B 1.38(8)
O27B C28B 1.42(8)
O30A C29A 1.41(6)
O30A C31A 1.40(7)
O30B C29B 1.42(7)
O30B C31B 1.43(8)
O33A C32A 1.38(8)
O33A C34A 1.42(8)
O33B C32B 1.44(7)
O33B C34B 1.42(8)
O36A C35A 1.42(6)
O36A C37A 1.42(7)
O36B C35B 1.42(7)
O36B C37B 1.44(8)
N9A C10A 1.41(8)
N9B C10B 1.41(8)
N17A C16A 1.29(8)
N17A C18A 1.46(9)
N17B C16B 1.36(8)
N17B C18B 1.49(8)
C1A C2A 1.40(9)
C1A C6A 1.41(8)
C1B C2B 1.39(9)
C1B C6B 1.41(9)
C2A C3A 1.40(9)
C2B C3B 1.40(9)
C3A C4A 1.41(9)
C3B C4B 1.41(9)
C4A C5A 1.40(9)
C4B C5B 1.40(9)
C5A C6A 1.39(8)
C5A C7A 1.51(9)
C5B C6B 1.40(9)
C5B C7B 1.52(8)
C10A C11A 1.43(9)
C10A C15A 1.42(8)
C10B C11B 1.42(9)
C10B C15B 1.44(10)
C11A C12A 1.40(9)
C11B C12B 1.39(8)
C12A C13A 1.40(9)
C12B C13B 1.41(7)
C13A C14A 1.38(9)
C13B C14B 1.39(9)
C14A C15A 1.44(7)
C14B C15B 1.43(9)
C15A C16A 1.45(9)
C15B C16B 1.44(9)
C18A C19A 1.38(9)
C18A C23A 1.40(9)
C18B C19B 1.37(8)
C18B C23B 1.41(8)
C19A C20A 1.41(9)
C19B C20B 1.42(9)
C20A C21A 1.42(8)
C20B C21B 1.42(9)
C21A C22A 1.40(8)
C21B C22B 1.40(8)
C22A C23A 1.41(9)
C22B C23B 1.38(9)
C28A C29A 1.57(9)
C28B C29B 1.54(9)
C31A C32A 1.57(9)
C31B C32B 1.55(9)
C34A C35A 1.55(9)
C34B C35B 1.54(9)
C37A C38A 1.54(9)
C37B C38B 1.53(9)
C1A H1A 0.93
C1B H1B 0.93
C3A H3A 0.93
C3B H3B 0.93
C4A H4A 0.93
C4B H4B 0.93
C6A H6A 0.93
C6B H6B 0.93
C7A H7A1 0.96
C7A H7A2 0.96
C7A H7A3 0.96
C7B H7B1 0.96
C7B H7B2 0.96
C7B H7B3 0.96
C11A H11A 0.93
C11B H11B 0.92
C12A H12A 0.93
C12B H12B 0.93
C13A H13A 0.93
C13B H13B 0.93
C14A H14A 0.93
C14B H14B 0.93
C16A H16A 0.93
C16B H16B 0.93
C19A H19A 0.93
C19B H19B 0.93
C22A H22A 0.93
C22B H22B 0.93
C23A H23A 0.93
C23B H23B 0.93
C28A H28A 0.97
C28A H28B 0.97
C28B H28C 0.97
C28B H28D 0.97
C29A H29A 0.97
C29A H29B 0.97
C29B H29C 0.97
C29B H29D 0.97
C31A H31A 0.97
C31A H31B 0.97
C31B H31C 0.97
C31B H31D 0.96
C32A H32A 0.97
C32A H32B 0.97
C32B H32C 0.97
C32B H32D 0.97
C34A H34A 0.97
C34A H34B 0.97
C34B H34C 0.97
C34B H34D 0.97
C35A H35A 0.97
C35A H35B 0.97
C35B H35C 0.97
C35B H35D 0.97
C37A H37A 0.97
C37A H37B 0.97
C37B H37C 0.97
C37B H37D 0.97
C38A H38A 0.97
C38A H38B 0.97
C38B H38C 0.97
C38B H38D 0.97

loop_
_geom_torsion_atom_site_label_1
_geom_torsion_atom_site_label_2
_geom_torsion_atom_site_label_3
_geom_torsion_atom_site_label_4
_geom_torsion
N17B Cu N9A C10A 111(5)
O24A Cu N9B S8B 82(3)
O24B Cu N9B S8B 0(2)
N9A Cu N9B S8B 34(5)
N17A Cu N9B S8B -80(3)
N17B Cu N9B S8B 156(3)
O24A Cu N9B C10B -94(6)
O24B Cu N9B C10B -176(7)
O24A Cu N17B C18B -82(4)
O24B Cu N17B C18B -147(3)
N9A Cu N17B C18B -34(5)
N9B Cu N17B C18B 179(4)
N17A Cu N17B C18B 76(5)
N17B Cu O24B S8B -39(4)
S8B Cu N9A S8A 84(3)
O24A Cu N9A S8A 7(2)
O24B Cu N9A S8A 95(3)
N9B Cu N9A S8A 65(5)
S8B Cu O24A S8A -124.5(15)
O24B Cu O24A S8A -95.5(17)
N9A Cu O24A S8A -7(2)
N9B Cu O24A S8A -156(2)
N17A Cu O24A S8A -18(4)
N17B Cu O24A S8A 119(2)
O24A Cu O24B S8B -100.4(18)
N9A Cu O24B S8B -160(2)
N9B Cu O24B S8B 0(2)
N17A Cu O24B S8B 107(2)
O24A Cu N17A C18A -146(4)
O24B Cu N17A C18A -69(4)
N9A Cu N17A C18A -156(4)
N9B Cu N17A C18A -9(5)
N17A Cu N9A S8A -179(3)
N17B Cu N9A S8A -50(3)
O24A Cu N9A C10A 167(5)
O24B Cu N9A C10A -105(5)
N9B Cu N9A C10A -135(5)
N17A Cu N9A C10A -18(5)
N9A Cu N17A C16A 16(5)
N9B Cu N17A C16A 163(5)
N17B Cu N17A C16A -102(5)
N17A Cu N9B C10B 105(6)
N17B Cu N9B C10B -20(6)
O24A Cu N17A C16A 26(7)
O24B Cu N17A C16A 103(5)
N17B Cu N17A C18A 85(5)
N9A Cu N9B C10B -141(5)
O24A Cu N17B C16B 117(6)
O24B Cu N17B C16B 53(7)
N9A Cu N17B C16B 165(5)
N9B Cu N17B C16B 18(6)
N17A Cu N17B C16B -85(6)
O24A S8A N9A C10A -173(4)
O25A S8A N9A Cu 116(3)
N9A S8A O24A Cu 8(2)
C2A S8A N9A Cu -122(3)
C2A S8A N9A C10A 76(5)
O25A S8A N9A C10A -46(5)
O25A S8A O24A Cu -118(2)
C2A S8A O24A Cu 118(2)
O24A S8A N9A Cu -11(3)
O25A S8A C2A C1A -16(5)
N9A S8A C2A C1A -138(5)
O24A S8A C2A C1A 112(5)
N9A S8A C2A C3A 42(5)
O25A S8A C2A C3A 165(4)
O24A S8A C2A C3A -68(5)
O25B S8B N9B Cu 122(3)
C2B S8B O24B Cu 119(3)
Cu S8B N9B C10B 176(7)
O24B S8B N9B C10B 177(5)
C2B S8B N9B Cu -117(3)
C2B S8B N9B C10B 59(6)
O25B S8B N9B C10B -62(5)
Cu S8B C2B C3B 21(6)
O24B S8B C2B C3B -50(6)
O25B S8B C2B C3B -178(5)
O24B S8B N9B Cu 1(4)
O24B S8B C2B C1B 130(5)
O25B S8B C2B C1B 1(6)
N9B S8B C2B C1B -115(6)
O25B S8B O24B Cu -115(2)
N9B S8B O24B Cu 0(2)
N9B S8B C2B C3B 65(6)
Cu S8B C2B C1B -159(4)
C38A O26A C20A C19A -14(9)
C20A O26A C38A C37A -166(5)
C38A O26A C20A C21A 168(5)
C38B O26B C20B C21B -171(5)
C20B O26B C38B C37B 171(5)
C38B O26B C20B C19B 17(9)
C28A O27A C21A C20A 175(5)
C28A O27A C21A C22A -7(8)
C21A O27A C28A C29A -177(5)
C28B O27B C21B C22B 5(9)
C21B O27B C28B C29B -177(5)
C28B O27B C21B C20B -178(6)
C29A O30A C31A C32A 141(5)
C31A O30A C29A C28A -177(5)
C31B O30B C29B C28B -167(5)
C29B O30B C31B C32B 152(5)
C34A O33A C32A C31A -172(5)
C32A O33A C34A C35A 148(6)
C34B O33B C32B C31B 135(5)
C32B O33B C34B C35B -175(5)
C37A O36A C35A C34A 168(5)
C35A O36A C37A C38A 57(6)
C37B O36B C35B C34B -140(5)
C35B O36B C37B C38B 145(4)
Cu N9A C10A C15A 15(7)
S8A N9A C10A C11A -8(7)
Cu N9A C10A C11A -167(5)
S8A N9A C10A C15A 174(4)
S8B N9B C10B C11B 17(9)
S8B N9B C10B C15B -160(5)
Cu N9B C10B C15B 15(9)
Cu N9B C10B C11B -168(5)
Cu N17A C18A C23A 127(5)
Cu N17A C18A C19A -53(7)
C18A N17A C16A C15A 158(6)
C16A N17A C18A C19A 136(7)
Cu N17B C18B C23B 152(4)
Cu N17B C16B C15B -13(9)
C18B N17B C16B C15B -172(6)
C16B N17B C18B C19B 130(6)
Cu N17B C18B C19B -33(7)
C16B N17B C18B C23B -45(8)
C6A C1A C2A S8A -179(5)
C6A C1A C2A C3A 0(9)
C2A C1A C6A C5A 1(9)
C6B C1B C2B S8B -180(5)
S8A C2A C3A C4A 179(4)
C1A C2A C3A C4A 0(8)
C1B C2B C3B C4B -1(9)
S8B C2B C3B C4B 178(5)
C2A C3A C4A C5A -1(8)
C2B C3B C4B C5B 2(9)
C3A C4A C5A C6A 1(8)
C3A C4A C5A C7A -180(5)
C3B C4B C5B C7B 179(6)
C7A C5A C6A C1A 180(6)
C4A C5A C6A C1A -1(8)
C7B C5B C6B C1B 180(6)
C11A C10A C15A C14A 2(8)
C11A C10A C15A C16A 177(6)
N9A C10A C11A C12A 180(6)
N9A C10A C15A C16A -6(9)
C15A C10A C11A C12A -3(9)
N9A C10A C15A C14A 180(5)
N9B C10B C11B C12B -177(6)
N9B C10B C15B C14B 178(6)
C11B C10B C15B C16B -178(6)
C11B C10B C15B C14B 0(9)
C15B C10B C11B C12B 0(9)
C10B C11B C12B C13B 1(9)
C11B C12B C13B C14B -3(9)
C12A C13A C14A C15A 2(9)
C12B C13B C14B C15B 3(9)
C13A C14A C15A C10A -2(8)
C13A C14A C15A C16A -177(6)
C13B C14B C15B C10B -2(9)
C13B C14B C15B C16B 176(6)
C14A C15A C16A N17A -180(6)
C14B C15B C16B N17B -178(6)
N17A C18A C23A C22A -178(6)
N17A C18A C19A C20A 180(6)
C19A C18A C23A C22A 1(9)
N17B C18B C23B C22B 178(6)
C23B C18B C19B C20B -2(9)
C19B C18B C23B C22B 2(9)
N17B C18B C19B C20B -177(5)
C18A C19A C20A O26A 179(6)
C18A C19A C20A C21A -2(9)
C18B C19B C20B C21B 2(9)
C18B C19B C20B O26B 174(6)
O26A C20A C21A C22A -179(5)
C19A C20A C21A O27A -180(5)
O26A C20A C21A O27A -1(8)
C19A C20A C21A C22A 3(8)
O26B C20B C21B C22B -176(5)
C19B C20B C21B O27B -180(5)
C19B C20B C21B C22B -3(9)
O26B C20B C21B O27B 7(9)
C20A C21A C22A C23A -1(9)
O27A C21A C22A C23A -179(5)
C20B C21B C22B C23B 4(9)
O27B C21B C22B C23B -180(6)
C21A C22A C23A C18A 0(9)
C21B C22B C23B C18B -3(9)
O27A C28A C29A O30A -35(6)
O27B C28B C29B O30B 58(7)
O30A C31A C32A O33A 92(5)
O30B C31B C32B O33B -82(6)
O33A C34A C35A O36A 35(6)
O33B C34B C35B O36B 132(5)
O36A C37A C38A O26A 40(7)
O36B C37B C38B O26B -72(6)
